data_4313372
loop_
_publ_author_name
'Richard D. Adams'
'Burjor Captain'
'Wei Fu'
'Perry J. Pellechia'
'Mark D. Smith'

_publ_section_title
;
 Remarkable Dynamical Opening and Closing of Platinum and Palladium
 Pentaruthenium Carbido Carbonyl Cluster Complexes
;
_journal_name_full 'Inorganic Chemistry'
_journal_page_first 2094
_journal_page_last 2101
_journal_paper_doi 10.1021/ic020656o
_journal_volume 42
_journal_year 2003
_chemical_formula_sum 'C28 H27 O15 P Pt Ru5'
_chemical_formula_weight 1334.91
_chemical_name_systematic
;
  ?
;
_space_group_IT_number 14
_symmetry_cell_setting monoclinic
_symmetry_space_group_name_Hall '-P 2ybc'
_symmetry_space_group_name_H-M 'P 1 21/c 1'
_atom_sites_solution_hydrogens geom
_atom_sites_solution_primary direct
_atom_sites_solution_secondary difmap
_audit_creation_method SHELXL-97
_cell_angle_alpha 90.00
_cell_angle_beta 92.113(2)
_cell_angle_gamma 90.00
_cell_formula_units_Z 8
_cell_length_a 14.1957(12)
_cell_length_b 18.0213(15)
_cell_length_c 29.027(2)
_cell_measurement_reflns_used 9240
_cell_measurement_temperature 190(2)
_cell_measurement_theta_max 28.29
_cell_measurement_theta_min 2.27
_cell_volume 7420.8(10)
_computing_cell_refinement 'SAINT+ NT V6.02a (Bruker, 1998)'
_computing_data_collection 'SMART NT V5.619 (Bruker, 2000)'
_computing_data_reduction 'SAINT+ NT V6.02a'
_computing_molecular_graphics 'SHELXTL V5.1 (Sheldrick, 1997)'
_computing_publication_material 'SHELXTL V5.1'
_computing_structure_refinement 'SHELXL-97 (Sheldrick, 1997)'
_computing_structure_solution 'SHELXS-97 (Sheldrick, 1990)'
_diffrn_ambient_temperature 190(2)
_diffrn_measured_fraction_theta_full 0.999
_diffrn_measured_fraction_theta_max 0.999
_diffrn_measurement_device_type 'Bruker SMART APEX CCD diffractometer'
_diffrn_measurement_method 'omega scans'
_diffrn_radiation_monochromator graphite
_diffrn_radiation_source 'fine-focus sealed tube'
_diffrn_radiation_type MoK\a
_diffrn_radiation_wavelength 0.71073
_diffrn_reflns_av_R_equivalents 0.0595
_diffrn_reflns_av_sigmaI/netI 0.0504
_diffrn_reflns_limit_h_max 18
_diffrn_reflns_limit_h_min -18
_diffrn_reflns_limit_k_max 24
_diffrn_reflns_limit_k_min -24
_diffrn_reflns_limit_l_max 38
_diffrn_reflns_limit_l_min -38
_diffrn_reflns_number 78232
_diffrn_reflns_theta_full 28.31
_diffrn_reflns_theta_max 28.31
_diffrn_reflns_theta_min 1.33
_diffrn_standards_decay_% <1
_exptl_absorpt_coefficient_mu 5.847
_exptl_absorpt_correction_T_max 0.583
_exptl_absorpt_correction_T_min 0.389
_exptl_absorpt_correction_type SADABS
_exptl_absorpt_process_details '(SADABS, Bruker, 1997)'
_exptl_crystal_colour dark_red
_exptl_crystal_density_diffrn 2.390
_exptl_crystal_density_method 'not measured'
_exptl_crystal_description fragment
_exptl_crystal_F_000 5024
_exptl_crystal_size_max 0.2
_exptl_crystal_size_mid 0.16
_exptl_crystal_size_min 0.04
_refine_diff_density_max 1.745
_refine_diff_density_min -1.411
_refine_diff_density_rms 0.182
_refine_ls_extinction_method none
_refine_ls_goodness_of_fit_ref 1.039
_refine_ls_hydrogen_treatment mixed
_refine_ls_matrix_type full
_refine_ls_number_parameters 919
_refine_ls_number_reflns 18439
_refine_ls_number_restraints 0
_refine_ls_restrained_S_all 1.039
_refine_ls_R_factor_all 0.0515
_refine_ls_R_factor_gt 0.0379
_refine_ls_shift/su_max 0.003
_refine_ls_shift/su_mean 0.000
_refine_ls_structure_factor_coef Fsqd
_refine_ls_weighting_details
; calc
  [0.00000+1.00000exp(0.50(sin\q/\l)^2^)]/
    [\s^2^(Fo^2^)+0.0000+0.0000*P+(0.0371P)^2^+0.0000sin\q/\l]
  where P = 0.33333Fo^2^ + 0.66667Fc^2^
;
_refine_ls_weighting_scheme calc
_refine_ls_wR_factor_gt 0.0764
_refine_ls_wR_factor_ref 0.0809
_reflns_number_gt 14877
_reflns_number_total 18439
_reflns_threshold_expression >2sigma(I)
_cod_data_source_file ic020656o_3.cif
_cod_data_source_block bcr5p1s
_cod_depositor_comments
;
The following automatic conversions were performed:

'_symmetry_cell_setting' value 'Monoclinic' changed to 'monoclinic'
according to the built-in table from CIF Core dictionary named
'cif_core.dic' version 2.4.1 from 2010-06-29.

Automatic conversion script
Id: cif_fix_values 1646 2011-03-28 12:23:43Z adriana 
;
_cod_original_cell_volume 7420.9(11)
_cod_database_code 4313372

loop_
_symmetry_equiv_pos_as_xyz
'x, y, z'
'-x, y+1/2, -z+1/2'
'-x, -y, -z'
'x, -y-1/2, z-1/2'

loop_
_atom_site_label
_atom_site_type_symbol
_atom_site_fract_x
_atom_site_fract_y
_atom_site_fract_z
_atom_site_U_iso_or_equiv
_atom_site_adp_type
_atom_site_occupancy
_atom_site_symmetry_multiplicity
_atom_site_calc_flag
_atom_site_refinement_flags
_atom_site_disorder_assembly
_atom_site_disorder_group
Pt1 Pt 0.049798(15) 0.765520(12) 0.479155(8) 0.02271(5) Uani 1 1 d . . .
Pt11 Pt 0.181025(15) 0.008007(11) 0.260042(7) 0.02086(5) Uani 1 1 d . . .
Ru1 Ru 0.24914(3) 0.72383(2) 0.535885(15) 0.01920(9) Uani 1 1 d . . .
Ru2 Ru 0.21360(3) 0.71656(2) 0.437563(15) 0.02022(9) Uani 1 1 d . . .
Ru3 Ru 0.20816(3) 0.85709(2) 0.485562(16) 0.02088(9) Uani 1 1 d . . .
Ru4 Ru 0.39233(3) 0.82955(2) 0.523282(16) 0.02194(9) Uani 1 1 d . . .
Ru5 Ru 0.39563(3) 0.68852(2) 0.477241(16) 0.02099(9) Uani 1 1 d . . .
Ru11 Ru 0.35125(3) 0.01448(2) 0.192995(15) 0.02087(9) Uani 1 1 d . . .
Ru12 Ru 0.35631(3) 0.07292(2) 0.285219(15) 0.02020(9) Uani 1 1 d . . .
Ru13 Ru 0.34225(3) -0.08349(2) 0.270537(15) 0.02017(9) Uani 1 1 d . . .
Ru14 Ru 0.50701(3) -0.07884(2) 0.217154(16) 0.02170(9) Uani 1 1 d . . .
Ru15 Ru 0.51815(3) 0.07806(2) 0.230181(16) 0.02164(9) Uani 1 1 d . . .
P1 P -0.10802(10) 0.74272(8) 0.49356(5) 0.0235(3) Uani 1 1 d . . .
P11 P 0.01696(10) 0.01960(8) 0.25108(5) 0.0226(3) Uani 1 1 d . . .
O11 O 0.1559(4) 0.7985(3) 0.61666(17) 0.0560(14) Uani 1 1 d . . .
O12 O 0.1498(3) 0.5744(2) 0.53948(17) 0.0470(12) Uani 1 1 d . . .
O13 O 0.3954(3) 0.6544(3) 0.60165(16) 0.0454(12) Uani 1 1 d . . .
O21 O 0.0320(3) 0.7397(3) 0.37991(16) 0.0530(14) Uani 1 1 d . . .
O22 O 0.1675(3) 0.5532(2) 0.42026(16) 0.0445(12) Uani 1 1 d . . .
O23 O 0.2839(3) 0.7409(2) 0.34212(14) 0.0361(10) Uani 1 1 d . . .
O31 O 0.0199(3) 0.9193(3) 0.4495(2) 0.0556(15) Uani 1 1 d . . .
O32 O 0.1493(3) 0.9572(3) 0.56387(17) 0.0486(13) Uani 1 1 d . . .
O33 O 0.2678(4) 0.9791(3) 0.4211(2) 0.0624(16) Uani 1 1 d . . .
O41 O 0.3522(3) 0.9558(3) 0.58972(17) 0.0475(12) Uani 1 1 d . . .
O42 O 0.5524(3) 0.7813(3) 0.58945(18) 0.0484(13) Uani 1 1 d . . .
O43 O 0.5132(4) 0.9267(3) 0.46332(19) 0.0615(15) Uani 1 1 d . . .
O51 O 0.3628(3) 0.5235(2) 0.4596(2) 0.0518(14) Uani 1 1 d . . .
O52 O 0.5651(3) 0.6400(3) 0.53660(17) 0.0475(12) Uani 1 1 d . . .
O53 O 0.5111(3) 0.7090(3) 0.39210(16) 0.0432(12) Uani 1 1 d . . .
O111 O 0.2203(3) -0.1001(3) 0.14734(16) 0.0408(11) Uani 1 1 d . . .
O112 O 0.2637(3) 0.1671(2) 0.17306(16) 0.0433(12) Uani 1 1 d . . .
O113 O 0.4538(3) 0.0254(3) 0.10324(16) 0.0492(13) Uani 1 1 d . . .
O121 O 0.1860(3) 0.0989(3) 0.34317(17) 0.0509(13) Uani 1 1 d . . .
O122 O 0.3304(3) 0.2412(2) 0.28524(19) 0.0513(14) Uani 1 1 d . . .
O123 O 0.4423(3) 0.0616(3) 0.38136(16) 0.0474(12) Uani 1 1 d . . .
O131 O 0.1727(3) -0.1101(3) 0.32895(18) 0.0516(14) Uani 1 1 d . . .
O132 O 0.2742(4) -0.2344(2) 0.23544(17) 0.0489(13) Uani 1 1 d . . .
O133 O 0.4332(4) -0.1358(3) 0.36076(16) 0.0478(13) Uani 1 1 d . . .
O141 O 0.4550(3) -0.2357(2) 0.18704(15) 0.0375(11) Uani 1 1 d . . .
O142 O 0.6415(4) -0.0837(3) 0.13767(18) 0.0548(14) Uani 1 1 d . . .
O143 O 0.6562(4) -0.1237(3) 0.2895(2) 0.0560(14) Uani 1 1 d . . .
O151 O 0.4775(3) 0.2406(2) 0.20828(15) 0.0366(10) Uani 1 1 d . . .
O152 O 0.6543(3) 0.1088(3) 0.31135(17) 0.0461(12) Uani 1 1 d . . .
O153 O 0.6668(3) 0.0789(2) 0.15722(17) 0.0480(13) Uani 1 1 d . . .
C1 C 0.3053(4) 0.7757(3) 0.47740(17) 0.0188(10) Uani 1 1 d . . .
C11 C 0.1870(5) 0.7732(3) 0.5851(2) 0.0349(14) Uani 1 1 d . . .
C12 C 0.1810(4) 0.6327(3) 0.5356(2) 0.0277(12) Uani 1 1 d . . .
C13 C 0.3441(4) 0.6825(3) 0.5758(2) 0.0332(14) Uani 1 1 d . . .
C21 C 0.0805(4) 0.7364(4) 0.4128(2) 0.0331(14) Uani 1 1 d . . .
C22 C 0.1855(4) 0.6141(4) 0.4267(2) 0.0327(14) Uani 1 1 d . . .
C23 C 0.2565(4) 0.7319(3) 0.37785(19) 0.0246(12) Uani 1 1 d . . .
C31 C 0.0720(4) 0.8740(3) 0.4639(2) 0.0316(14) Uani 1 1 d . . .
C32 C 0.1744(4) 0.9213(3) 0.5347(2) 0.0308(13) Uani 1 1 d . . .
C33 C 0.2453(4) 0.9330(3) 0.4454(2) 0.0338(14) Uani 1 1 d . . .
C41 C 0.3656(4) 0.9077(3) 0.5647(2) 0.0303(13) Uani 1 1 d . . .
C42 C 0.4942(4) 0.7988(3) 0.5639(2) 0.0316(14) Uani 1 1 d . . .
C43 C 0.4682(4) 0.8902(3) 0.4855(2) 0.0355(14) Uani 1 1 d . . .
C51 C 0.3731(4) 0.5851(3) 0.4660(2) 0.0337(14) Uani 1 1 d . . .
C52 C 0.5026(4) 0.6608(3) 0.5150(2) 0.0304(13) Uani 1 1 d . . .
C53 C 0.4685(4) 0.7029(3) 0.4239(2) 0.0297(13) Uani 1 1 d . . .
C61 C -0.1200(4) 0.7574(4) 0.5578(2) 0.0371(15) Uani 1 1 d . . .
C62 C -0.0695(5) 0.8296(4) 0.5719(2) 0.0460(18) Uani 1 1 d . . .
H62A H -0.1030 0.8719 0.5578 0.069 Uiso 1 1 calc R . .
H62B H -0.0047 0.8284 0.5613 0.069 Uiso 1 1 calc R . .
H62C H -0.0685 0.8346 0.6055 0.069 Uiso 1 1 calc R . .
C63 C -0.0663(5) 0.6954(5) 0.5843(2) 0.051(2) Uani 1 1 d . . .
H63A H -0.0667 0.7055 0.6174 0.077 Uiso 1 1 calc R . .
H63B H -0.0011 0.6936 0.5744 0.077 Uiso 1 1 calc R . .
H63C H -0.0970 0.6476 0.5778 0.077 Uiso 1 1 calc R . .
C64 C -0.2205(5) 0.7588(4) 0.5752(3) 0.053(2) Uani 1 1 d . . .
H64A H -0.2181 0.7629 0.6089 0.079 Uiso 1 1 calc R . .
H64B H -0.2532 0.7130 0.5660 0.079 Uiso 1 1 calc R . .
H64C H -0.2544 0.8016 0.5619 0.079 Uiso 1 1 calc R . .
C65 C -0.0179(4) -0.0340(3) 0.1960(2) 0.0329(14) Uani 1 1 d . . .
C66 C -0.1246(5) -0.0452(4) 0.1868(2) 0.0459(18) Uani 1 1 d . . .
H66A H -0.1356 -0.0669 0.1561 0.069 Uiso 1 1 calc R . .
H66B H -0.1568 0.0028 0.1883 0.069 Uiso 1 1 calc R . .
H66C H -0.1492 -0.0786 0.2101 0.069 Uiso 1 1 calc R . .
C67 C 0.0278(5) -0.1112(3) 0.1989(2) 0.0373(15) Uani 1 1 d . . .
H67A H 0.0289 -0.1330 0.1679 0.056 Uiso 1 1 calc R . .
H67B H -0.0087 -0.1433 0.2189 0.056 Uiso 1 1 calc R . .
H67C H 0.0924 -0.1068 0.2116 0.056 Uiso 1 1 calc R . .
C68 C 0.0226(5) 0.0065(4) 0.1549(2) 0.0391(16) Uani 1 1 d . . .
H68A H 0.0900 0.0156 0.1609 0.059 Uiso 1 1 calc R . .
H68B H -0.0101 0.0539 0.1502 0.059 Uiso 1 1 calc R . .
H68C H 0.0138 -0.0241 0.1271 0.059 Uiso 1 1 calc R . .
C71 C -0.1358(4) 0.6413(3) 0.4788(2) 0.0303(13) Uani 1 1 d . . .
C72 C -0.0499(4) 0.5934(3) 0.4912(3) 0.0422(17) Uani 1 1 d . . .
H72A H -0.0383 0.5939 0.5247 0.063 Uiso 1 1 calc R . .
H72B H 0.0053 0.6132 0.4760 0.063 Uiso 1 1 calc R . .
H72C H -0.0617 0.5424 0.4808 0.063 Uiso 1 1 calc R . .
C73 C -0.2205(5) 0.6082(3) 0.5023(3) 0.0432(17) Uani 1 1 d . . .
H73A H -0.2294 0.5567 0.4923 0.065 Uiso 1 1 calc R . .
H73B H -0.2770 0.6371 0.4940 0.065 Uiso 1 1 calc R . .
H73C H -0.2093 0.6095 0.5358 0.065 Uiso 1 1 calc R . .
C74 C -0.1526(5) 0.6336(4) 0.4264(2) 0.0462(18) Uani 1 1 d . . .
H74A H -0.0990 0.6546 0.4106 0.069 Uiso 1 1 calc R . .
H74B H -0.2103 0.6603 0.4168 0.069 Uiso 1 1 calc R . .
H74C H -0.1594 0.5810 0.4183 0.069 Uiso 1 1 calc R . .
C75 C -0.0146(4) 0.1224(3) 0.2424(2) 0.0303(13) Uani 1 1 d . . .
C76 C -0.1091(4) 0.1373(4) 0.2167(2) 0.0402(16) Uani 1 1 d . . .
H76A H -0.1600 0.1136 0.2333 0.060 Uiso 1 1 calc R . .
H76B H -0.1074 0.1167 0.1855 0.060 Uiso 1 1 calc R . .
H76C H -0.1202 0.1909 0.2149 0.060 Uiso 1 1 calc R . .
C77 C -0.0167(5) 0.1629(4) 0.2887(2) 0.0420(16) Uani 1 1 d . . .
H77A H -0.0226 0.2164 0.2833 0.063 Uiso 1 1 calc R . .
H77B H 0.0417 0.1527 0.3066 0.063 Uiso 1 1 calc R . .
H77C H -0.0707 0.1454 0.3058 0.063 Uiso 1 1 calc R . .
C78 C 0.0637(4) 0.1593(3) 0.2156(2) 0.0349(14) Uani 1 1 d . . .
H78A H 0.0474 0.2113 0.2096 0.052 Uiso 1 1 calc R . .
H78B H 0.0707 0.1333 0.1863 0.052 Uiso 1 1 calc R . .
H78C H 0.1232 0.1568 0.2338 0.052 Uiso 1 1 calc R . .
C81 C -0.1986(4) 0.8046(4) 0.4608(3) 0.0409(16) Uani 1 1 d . . .
C82 C -0.3001(4) 0.7745(4) 0.4611(3) 0.0494(19) Uani 1 1 d . . .
H82A H -0.3430 0.8101 0.4458 0.074 Uiso 1 1 calc R . .
H82B H -0.3185 0.7673 0.4930 0.074 Uiso 1 1 calc R . .
H82C H -0.3034 0.7270 0.4447 0.074 Uiso 1 1 calc R . .
C83 C -0.1695(5) 0.8141(4) 0.4115(3) 0.054(2) Uani 1 1 d . . .
H83A H -0.2147 0.8465 0.3949 0.081 Uiso 1 1 calc R . .
H83B H -0.1685 0.7655 0.3963 0.081 Uiso 1 1 calc R . .
H83C H -0.1066 0.8363 0.4112 0.081 Uiso 1 1 calc R . .
C84 C -0.1997(5) 0.8821(4) 0.4831(3) 0.063(3) Uani 1 1 d . . .
H84A H -0.1348 0.8995 0.4884 0.094 Uiso 1 1 calc R . .
H84B H -0.2310 0.8793 0.5126 0.094 Uiso 1 1 calc R . .
H84C H -0.2339 0.9167 0.4625 0.094 Uiso 1 1 calc R . .
C85 C -0.0537(4) -0.0182(3) 0.3006(2) 0.0299(13) Uani 1 1 d . . .
C86 C -0.1567(4) 0.0078(4) 0.3002(3) 0.0437(17) Uani 1 1 d . . .
H86A H -0.1870 -0.0027 0.2701 0.066 Uiso 1 1 calc R . .
H86B H -0.1587 0.0613 0.3062 0.066 Uiso 1 1 calc R . .
H86C H -0.1901 -0.0186 0.3242 0.066 Uiso 1 1 calc R . .
C87 C -0.0061(4) 0.0048(4) 0.3473(2) 0.0346(14) Uani 1 1 d . . .
H87A H -0.0095 0.0588 0.3508 0.052 Uiso 1 1 calc R . .
H87B H 0.0601 -0.0108 0.3483 0.052 Uiso 1 1 calc R . .
H87C H -0.0388 -0.0190 0.3725 0.052 Uiso 1 1 calc R . .
C88 C -0.0544(5) -0.1039(4) 0.3000(2) 0.0429(17) Uani 1 1 d . . .
H88A H -0.0799 -0.1224 0.3287 0.064 Uiso 1 1 calc R . .
H88B H 0.0101 -0.1223 0.2971 0.064 Uiso 1 1 calc R . .
H88C H -0.0938 -0.1214 0.2738 0.064 Uiso 1 1 calc R . .
C101 C 0.4350(4) -0.0040(3) 0.25330(18) 0.0203(11) Uani 1 1 d . . .
C111 C 0.2644(4) -0.0580(3) 0.1674(2) 0.0283(13) Uani 1 1 d . . .
C112 C 0.2914(4) 0.1092(3) 0.1828(2) 0.0307(13) Uani 1 1 d . . .
C113 C 0.4199(5) 0.0196(4) 0.1378(2) 0.0338(14) Uani 1 1 d . . .
C121 C 0.2272(4) 0.0754(3) 0.3128(2) 0.0263(12) Uani 1 1 d . . .
C122 C 0.3423(4) 0.1783(3) 0.2844(2) 0.0333(14) Uani 1 1 d . . .
C123 C 0.4113(4) 0.0684(3) 0.3455(2) 0.0316(14) Uani 1 1 d . . .
C131 C 0.2158(4) -0.0829(3) 0.3007(2) 0.0313(13) Uani 1 1 d . . .
C132 C 0.3018(4) -0.1788(3) 0.2479(2) 0.0313(14) Uani 1 1 d . . .
C133 C 0.3982(4) -0.1182(3) 0.3267(2) 0.0285(13) Uani 1 1 d . . .
C141 C 0.4715(4) -0.1774(3) 0.1993(2) 0.0280(13) Uani 1 1 d . . .
C142 C 0.5923(4) -0.0791(3) 0.1675(2) 0.0337(14) Uani 1 1 d . . .
C143 C 0.6017(4) -0.1083(3) 0.2625(2) 0.0331(14) Uani 1 1 d . . .
C151 C 0.4913(4) 0.1804(3) 0.2173(2) 0.0276(12) Uani 1 1 d . . .
C152 C 0.6062(4) 0.0971(3) 0.2805(2) 0.0282(13) Uani 1 1 d . . .
C153 C 0.6116(4) 0.0762(3) 0.1844(2) 0.0324(14) Uani 1 1 d . . .

loop_
_atom_site_aniso_label
_atom_site_aniso_U_11
_atom_site_aniso_U_22
_atom_site_aniso_U_33
_atom_site_aniso_U_23
_atom_site_aniso_U_13
_atom_site_aniso_U_12
Pt1 0.01920(11) 0.02462(11) 0.02450(11) -0.00096(9) 0.00350(8) -0.00227(8)
Pt11 0.01962(10) 0.02175(10) 0.02121(11) 0.00066(8) 0.00062(8) 0.00121(8)
Ru1 0.0204(2) 0.0184(2) 0.0191(2) -0.00017(16) 0.00427(17) -0.00182(16)
Ru2 0.0188(2) 0.0224(2) 0.0196(2) -0.00269(17) 0.00237(17) -0.00212(17)
Ru3 0.0188(2) 0.0169(2) 0.0271(2) 0.00118(17) 0.00208(18) -0.00044(16)
Ru4 0.0185(2) 0.0213(2) 0.0261(2) -0.00239(18) 0.00161(18) -0.00353(17)
Ru5 0.0182(2) 0.0202(2) 0.0248(2) -0.00083(17) 0.00482(17) 0.00116(16)
Ru11 0.0215(2) 0.0216(2) 0.0197(2) 0.00078(17) 0.00249(17) 0.00001(17)
Ru12 0.0193(2) 0.0193(2) 0.0222(2) -0.00259(17) 0.00288(17) -0.00097(16)
Ru13 0.0207(2) 0.0175(2) 0.0225(2) 0.00226(17) 0.00351(17) -0.00016(16)
Ru14 0.0213(2) 0.0183(2) 0.0258(2) -0.00128(17) 0.00453(18) 0.00130(16)
Ru15 0.0204(2) 0.0183(2) 0.0265(2) 0.00126(17) 0.00458(18) -0.00201(16)
P1 0.0189(7) 0.0243(7) 0.0275(8) -0.0010(6) 0.0034(6) -0.0009(5)
P11 0.0201(7) 0.0249(7) 0.0231(7) 0.0007(6) 0.0028(6) 0.0025(6)
O11 0.071(4) 0.059(3) 0.040(3) -0.014(2) 0.022(3) 0.009(3)
O12 0.052(3) 0.029(2) 0.059(3) 0.006(2) -0.009(3) -0.018(2)
O13 0.029(2) 0.070(3) 0.038(3) 0.019(2) -0.004(2) -0.002(2)
O21 0.026(2) 0.100(4) 0.032(3) -0.012(3) -0.007(2) 0.011(3)
O22 0.055(3) 0.030(2) 0.047(3) -0.008(2) -0.005(2) -0.009(2)
O23 0.049(3) 0.036(2) 0.024(2) 0.0034(18) 0.007(2) -0.004(2)
O31 0.034(3) 0.041(3) 0.091(4) 0.030(3) -0.010(3) -0.001(2)
O32 0.053(3) 0.037(3) 0.057(3) -0.018(2) 0.011(3) 0.009(2)
O33 0.066(4) 0.049(3) 0.073(4) 0.033(3) 0.012(3) -0.008(3)
O41 0.043(3) 0.050(3) 0.049(3) -0.023(2) -0.002(2) 0.002(2)
O42 0.034(3) 0.041(3) 0.069(4) -0.003(2) -0.016(2) 0.005(2)
O43 0.064(4) 0.055(3) 0.067(4) 0.007(3) 0.021(3) -0.027(3)
O51 0.042(3) 0.025(2) 0.089(4) -0.010(2) 0.015(3) -0.006(2)
O52 0.038(3) 0.052(3) 0.052(3) 0.001(2) -0.007(2) 0.022(2)
O53 0.040(3) 0.058(3) 0.033(3) 0.001(2) 0.015(2) 0.002(2)
O111 0.031(2) 0.048(3) 0.043(3) -0.017(2) 0.003(2) -0.009(2)
O112 0.050(3) 0.034(3) 0.046(3) 0.012(2) 0.000(2) 0.012(2)
O113 0.050(3) 0.070(3) 0.029(3) 0.007(2) 0.015(2) 0.000(3)
O121 0.033(3) 0.072(4) 0.048(3) -0.029(3) 0.014(2) -0.010(2)
O122 0.051(3) 0.023(2) 0.081(4) -0.001(2) 0.019(3) 0.001(2)
O123 0.050(3) 0.058(3) 0.033(3) -0.003(2) -0.017(2) -0.008(2)
O131 0.034(3) 0.059(3) 0.063(3) 0.033(3) 0.020(2) 0.015(2)
O132 0.066(3) 0.032(3) 0.050(3) -0.013(2) 0.019(3) -0.021(2)
O133 0.060(3) 0.047(3) 0.035(3) 0.010(2) -0.014(2) 0.003(2)
O141 0.048(3) 0.026(2) 0.039(3) -0.0091(19) 0.007(2) -0.0070(19)
O142 0.060(3) 0.052(3) 0.055(3) -0.008(3) 0.036(3) -0.003(3)
O143 0.043(3) 0.047(3) 0.075(4) 0.006(3) -0.026(3) 0.001(2)
O151 0.055(3) 0.021(2) 0.035(3) 0.0008(18) 0.005(2) 0.0002(19)
O152 0.039(3) 0.051(3) 0.048(3) -0.005(2) -0.010(2) 0.002(2)
O153 0.054(3) 0.038(3) 0.054(3) 0.000(2) 0.031(3) -0.007(2)
C1 0.022(3) 0.017(2) 0.017(3) 0.000(2) 0.003(2) -0.004(2)
C11 0.038(4) 0.031(3) 0.036(4) 0.004(3) 0.012(3) -0.001(3)
C12 0.028(3) 0.028(3) 0.027(3) 0.001(2) -0.001(2) 0.001(2)
C13 0.024(3) 0.040(4) 0.036(4) 0.010(3) 0.003(3) -0.008(3)
C21 0.027(3) 0.045(4) 0.027(3) -0.008(3) -0.002(3) -0.001(3)
C22 0.033(3) 0.038(4) 0.027(3) -0.002(3) -0.001(3) -0.008(3)
C23 0.030(3) 0.023(3) 0.021(3) -0.003(2) -0.003(2) 0.001(2)
C31 0.021(3) 0.027(3) 0.047(4) 0.009(3) 0.001(3) -0.001(2)
C32 0.025(3) 0.027(3) 0.040(4) 0.002(3) -0.001(3) 0.002(2)
C33 0.022(3) 0.031(3) 0.049(4) 0.007(3) 0.005(3) 0.003(2)
C41 0.024(3) 0.027(3) 0.039(4) -0.004(3) -0.006(3) 0.001(2)
C42 0.021(3) 0.028(3) 0.046(4) -0.006(3) -0.001(3) -0.003(2)
C43 0.032(3) 0.034(3) 0.041(4) -0.005(3) 0.008(3) -0.006(3)
C51 0.021(3) 0.030(3) 0.050(4) -0.007(3) 0.013(3) -0.001(2)
C52 0.025(3) 0.031(3) 0.036(3) 0.000(3) 0.008(3) 0.006(2)
C53 0.028(3) 0.031(3) 0.031(3) 0.001(3) 0.001(3) 0.002(2)
C61 0.023(3) 0.051(4) 0.038(4) -0.013(3) 0.013(3) -0.006(3)
C62 0.039(4) 0.061(5) 0.040(4) -0.022(3) 0.013(3) -0.014(3)
C63 0.039(4) 0.085(6) 0.031(4) 0.010(4) 0.005(3) -0.003(4)
C64 0.035(4) 0.077(6) 0.047(4) -0.019(4) 0.016(3) -0.007(4)
C65 0.022(3) 0.040(4) 0.037(4) -0.009(3) 0.000(3) -0.004(3)
C66 0.033(4) 0.058(5) 0.046(4) -0.021(4) -0.002(3) -0.003(3)
C67 0.037(4) 0.031(3) 0.044(4) -0.010(3) 0.009(3) -0.002(3)
C68 0.032(4) 0.055(4) 0.030(3) -0.006(3) 0.001(3) 0.006(3)
C71 0.022(3) 0.024(3) 0.045(4) -0.004(3) 0.000(3) -0.005(2)
C72 0.028(3) 0.028(3) 0.071(5) -0.005(3) 0.012(3) -0.003(3)
C73 0.036(4) 0.024(3) 0.071(5) -0.001(3) 0.011(4) -0.005(3)
C74 0.038(4) 0.054(4) 0.046(4) -0.019(3) -0.005(3) -0.014(3)
C75 0.026(3) 0.029(3) 0.035(3) 0.004(3) 0.000(3) 0.007(2)
C76 0.032(4) 0.047(4) 0.042(4) 0.008(3) -0.005(3) 0.016(3)
C77 0.048(4) 0.034(4) 0.045(4) -0.007(3) 0.006(3) 0.005(3)
C78 0.037(4) 0.033(3) 0.034(4) 0.006(3) -0.004(3) 0.010(3)
C81 0.024(3) 0.038(4) 0.060(5) 0.013(3) 0.000(3) -0.005(3)
C82 0.021(3) 0.048(4) 0.079(6) 0.014(4) -0.001(3) 0.001(3)
C83 0.037(4) 0.069(5) 0.054(5) 0.033(4) -0.015(4) -0.004(4)
C84 0.037(4) 0.029(4) 0.123(8) 0.015(4) 0.007(5) 0.001(3)
C85 0.025(3) 0.037(3) 0.029(3) 0.008(3) 0.008(2) 0.000(2)
C86 0.023(3) 0.061(5) 0.048(4) 0.003(3) 0.010(3) 0.002(3)
C87 0.034(3) 0.046(4) 0.024(3) 0.006(3) 0.004(3) 0.005(3)
C88 0.033(4) 0.045(4) 0.051(4) 0.012(3) 0.010(3) -0.007(3)
C101 0.019(3) 0.018(3) 0.023(3) 0.003(2) -0.004(2) 0.002(2)
C111 0.024(3) 0.036(3) 0.026(3) -0.004(3) 0.005(2) 0.001(2)
C112 0.028(3) 0.038(3) 0.026(3) 0.002(3) -0.003(2) 0.003(3)
C113 0.037(4) 0.041(4) 0.024(3) 0.000(3) 0.004(3) -0.006(3)
C121 0.021(3) 0.029(3) 0.029(3) -0.009(2) 0.002(2) -0.002(2)
C122 0.028(3) 0.030(3) 0.042(4) 0.000(3) 0.010(3) 0.000(3)
C123 0.027(3) 0.027(3) 0.041(4) -0.003(3) 0.002(3) -0.004(2)
C131 0.028(3) 0.035(3) 0.032(3) 0.008(3) 0.005(3) 0.003(3)
C132 0.038(4) 0.026(3) 0.031(3) 0.000(2) 0.012(3) -0.003(3)
C133 0.034(3) 0.019(3) 0.033(3) -0.001(2) 0.005(3) -0.003(2)
C141 0.032(3) 0.025(3) 0.027(3) -0.001(2) 0.006(3) 0.000(2)
C142 0.035(3) 0.023(3) 0.044(4) -0.003(3) 0.009(3) 0.003(3)
C143 0.029(3) 0.023(3) 0.048(4) -0.003(3) 0.001(3) 0.000(2)
C151 0.025(3) 0.031(3) 0.027(3) -0.004(2) 0.002(2) -0.002(2)
C152 0.029(3) 0.022(3) 0.034(3) 0.005(2) 0.004(3) 0.002(2)
C153 0.031(3) 0.025(3) 0.043(4) 0.002(3) 0.008(3) -0.005(2)

loop_
_atom_type_symbol
_atom_type_description
_atom_type_scat_dispersion_real
_atom_type_scat_dispersion_imag
_atom_type_scat_source
C C 0.0033 0.0016 'International Tables Vol C Tables 4.2.6.8 and 6.1.1.4'
H H 0.0000 0.0000 'International Tables Vol C Tables 4.2.6.8 and 6.1.1.4'
O O 0.0106 0.0060 'International Tables Vol C Tables 4.2.6.8 and 6.1.1.4'
P P 0.1023 0.0942 'International Tables Vol C Tables 4.2.6.8 and 6.1.1.4'
Ru Ru -1.2594 0.8363 'International Tables Vol C Tables 4.2.6.8 and 6.1.1.4'
Pt Pt -1.7033 8.3905 'International Tables Vol C Tables 4.2.6.8 and 6.1.1.4'

loop_
_geom_angle_atom_site_label_1
_geom_angle_atom_site_label_2
_geom_angle_atom_site_label_3
_geom_angle
_geom_angle_site_symmetry_1
_geom_angle_site_symmetry_3
_geom_angle_publ_flag
C31 Pt1 C21 90.1(3) . . ?
C31 Pt1 P1 111.50(17) . . ?
C21 Pt1 P1 111.17(17) . . ?
C31 Pt1 Ru3 46.72(16) . . ?
C21 Pt1 Ru3 90.87(17) . . ?
P1 Pt1 Ru3 150.46(4) . . ?
C31 Pt1 Ru2 94.08(17) . . ?
C21 Pt1 Ru2 46.27(17) . . ?
P1 Pt1 Ru2 147.18(4) . . ?
Ru3 Pt1 Ru2 62.314(14) . . ?
C121 Pt11 C131 88.9(2) . . ?
C121 Pt11 P11 108.67(16) . . ?
C131 Pt11 P11 110.45(17) . . ?
C121 Pt11 Ru12 45.90(15) . . ?
C131 Pt11 Ru12 89.49(17) . . ?
P11 Pt11 Ru12 148.79(4) . . ?
C121 Pt11 Ru13 91.71(16) . . ?
C131 Pt11 Ru13 45.68(16) . . ?
P11 Pt11 Ru13 149.43(4) . . ?
Ru12 Pt11 Ru13 60.749(14) . . ?
C121 Pt11 Ru11 102.02(16) . . ?
C131 Pt11 Ru11 102.04(16) . . ?
P11 Pt11 Ru11 135.05(4) . . ?
Ru12 Pt11 Ru11 57.121(13) . . ?
Ru13 Pt11 Ru11 56.888(13) . . ?
C13 Ru1 C12 90.8(2) . . ?
C13 Ru1 C11 93.6(3) . . ?
C12 Ru1 C11 98.9(3) . . ?
C13 Ru1 C1 112.5(2) . . ?
C12 Ru1 C1 125.6(2) . . ?
C11 Ru1 C1 126.0(2) . . ?
C13 Ru1 Ru5 75.87(19) . . ?
C12 Ru1 Ru5 100.91(18) . . ?
C11 Ru1 Ru5 157.6(2) . . ?
C1 Ru1 Ru5 46.04(14) . . ?
C13 Ru1 Ru4 81.06(17) . . ?
C12 Ru1 Ru4 161.78(18) . . ?
C11 Ru1 Ru4 97.87(19) . . ?
C1 Ru1 Ru4 45.86(14) . . ?
Ru5 Ru1 Ru4 61.380(16) . . ?
C13 Ru1 Ru3 140.17(18) . . ?
C12 Ru1 Ru3 128.89(17) . . ?
C11 Ru1 Ru3 84.34(19) . . ?
C1 Ru1 Ru3 45.22(14) . . ?
Ru5 Ru1 Ru3 91.253(18) . . ?
Ru4 Ru1 Ru3 60.021(16) . . ?
C13 Ru1 Ru2 132.9(2) . . ?
C12 Ru1 Ru2 83.47(18) . . ?
C11 Ru1 Ru2 133.5(2) . . ?
C1 Ru1 Ru2 44.31(14) . . ?
Ru5 Ru1 Ru2 59.745(16) . . ?
Ru4 Ru1 Ru2 90.169(17) . . ?
Ru3 Ru1 Ru2 60.497(15) . . ?
C23 Ru2 C22 93.6(2) . . ?
C23 Ru2 C1 103.1(2) . . ?
C22 Ru2 C1 137.1(2) . . ?
C23 Ru2 C21 88.6(2) . . ?
C22 Ru2 C21 85.7(3) . . ?
C1 Ru2 C21 133.2(2) . . ?
C23 Ru2 Pt1 130.83(17) . . ?
C22 Ru2 Pt1 101.74(19) . . ?
C1 Ru2 Pt1 96.60(14) . . ?
C21 Ru2 Pt1 47.20(17) . . ?
C23 Ru2 Ru5 94.54(17) . . ?
C22 Ru2 Ru5 94.40(19) . . ?
C1 Ru2 Ru5 45.67(15) . . ?
C21 Ru2 Ru5 176.80(18) . . ?
Pt1 Ru2 Ru5 129.754(19) . . ?
C23 Ru2 Ru1 148.83(17) . . ?
C22 Ru2 Ru1 103.60(18) . . ?
C1 Ru2 Ru1 47.30(14) . . ?
C21 Ru2 Ru1 118.03(17) . . ?
Pt1 Ru2 Ru1 71.146(14) . . ?
Ru5 Ru2 Ru1 58.825(15) . . ?
C23 Ru2 Ru3 109.31(16) . . ?
C22 Ru2 Ru3 156.26(18) . . ?
C1 Ru2 Ru3 44.62(15) . . ?
C21 Ru2 Ru3 88.61(17) . . ?
Pt1 Ru2 Ru3 58.634(13) . . ?
Ru5 Ru2 Ru3 90.027(17) . . ?
Ru1 Ru2 Ru3 59.351(15) . . ?
C33 Ru3 C32 96.1(3) . . ?
C33 Ru3 C1 104.2(2) . . ?
C32 Ru3 C1 135.5(2) . . ?
C33 Ru3 C31 89.1(2) . . ?
C32 Ru3 C31 83.0(3) . . ?
C1 Ru3 C31 135.5(2) . . ?
C33 Ru3 Pt1 129.1(2) . . ?
C32 Ru3 Pt1 100.61(18) . . ?
C1 Ru3 Pt1 96.55(14) . . ?
C31 Ru3 Pt1 46.67(16) . . ?
C33 Ru3 Ru4 95.21(18) . . ?
C32 Ru3 Ru4 94.05(18) . . ?
C1 Ru3 Ru4 45.59(14) . . ?
C31 Ru3 Ru4 175.06(18) . . ?
Pt1 Ru3 Ru4 130.570(19) . . ?
C33 Ru3 Ru1 150.34(18) . . ?
C32 Ru3 Ru1 100.30(18) . . ?
C1 Ru3 Ru1 47.75(14) . . ?
C31 Ru3 Ru1 117.22(16) . . ?
Pt1 Ru3 Ru1 71.670(14) . . ?
Ru4 Ru3 Ru1 59.293(15) . . ?
C33 Ru3 Ru2 108.9(2) . . ?
C32 Ru3 Ru2 154.31(18) . . ?
C1 Ru3 Ru2 44.12(14) . . ?
C31 Ru3 Ru2 91.39(18) . . ?
Pt1 Ru3 Ru2 59.052(13) . . ?
Ru4 Ru3 Ru2 89.552(17) . . ?
Ru1 Ru3 Ru2 60.152(16) . . ?
C41 Ru4 C43 94.0(3) . . ?
C41 Ru4 C42 89.3(3) . . ?
C43 Ru4 C42 95.2(3) . . ?
C41 Ru4 C1 129.7(2) . . ?
C43 Ru4 C1 103.8(2) . . ?
C42 Ru4 C1 133.9(2) . . ?
C41 Ru4 Ru1 104.92(18) . . ?
C43 Ru4 Ru1 152.3(2) . . ?
C42 Ru4 Ru1 104.84(18) . . ?
C1 Ru4 Ru1 48.54(14) . . ?
C41 Ru4 Ru3 84.97(17) . . ?
C43 Ru4 Ru3 102.0(2) . . ?
C42 Ru4 Ru3 162.13(19) . . ?
C1 Ru4 Ru3 45.67(14) . . ?
Ru1 Ru4 Ru3 60.686(16) . . ?
C41 Ru4 Ru5 163.29(19) . . ?
C43 Ru4 Ru5 102.68(19) . . ?
C42 Ru4 Ru5 90.32(18) . . ?
C1 Ru4 Ru5 44.93(14) . . ?
Ru1 Ru4 Ru5 59.120(15) . . ?
Ru3 Ru4 Ru5 90.332(18) . . ?
C52 Ru5 C53 93.3(2) . . ?
C52 Ru5 C51 88.1(3) . . ?
C53 Ru5 C51 94.9(3) . . ?
C52 Ru5 C1 133.8(2) . . ?
C53 Ru5 C1 105.0(2) . . ?
C51 Ru5 C1 130.7(2) . . ?
C52 Ru5 Ru1 107.64(18) . . ?
C53 Ru5 Ru1 153.56(18) . . ?
C51 Ru5 Ru1 101.60(17) . . ?
C1 Ru5 Ru1 48.76(14) . . ?
C52 Ru5 Ru2 167.16(18) . . ?
C53 Ru5 Ru2 99.18(18) . . ?
C51 Ru5 Ru2 87.71(19) . . ?
C1 Ru5 Ru2 45.26(14) . . ?
Ru1 Ru5 Ru2 61.430(16) . . ?
C52 Ru5 Ru4 89.49(18) . . ?
C53 Ru5 Ru4 105.99(18) . . ?
C51 Ru5 Ru4 159.08(19) . . ?
C1 Ru5 Ru4 44.95(14) . . ?
Ru1 Ru5 Ru4 59.500(15) . . ?
Ru2 Ru5 Ru4 90.062(17) . . ?
C113 Ru11 C112 93.7(3) . . ?
C113 Ru11 C111 92.8(2) . . ?
C112 Ru11 C111 105.7(2) . . ?
C113 Ru11 C101 114.6(2) . . ?
C112 Ru11 C101 120.0(2) . . ?
C111 Ru11 C101 123.2(2) . . ?
C113 Ru11 Ru15 81.56(19) . . ?
C112 Ru11 Ru15 93.32(18) . . ?
C111 Ru11 Ru15 160.51(17) . . ?
C101 Ru11 Ru15 45.83(14) . . ?
C113 Ru11 Ru14 79.6(2) . . ?
C112 Ru11 Ru14 153.70(18) . . ?
C111 Ru11 Ru14 100.05(17) . . ?
C101 Ru11 Ru14 44.93(14) . . ?
Ru15 Ru11 Ru14 60.655(16) . . ?
C113 Ru11 Ru13 136.7(2) . . ?
C112 Ru11 Ru13 129.38(18) . . ?
C111 Ru11 Ru13 80.70(18) . . ?
C101 Ru11 Ru13 44.79(14) . . ?
Ru15 Ru11 Ru13 90.623(18) . . ?
Ru14 Ru11 Ru13 59.950(15) . . ?
C113 Ru11 Ru12 140.18(19) . . ?
C112 Ru11 Ru12 79.25(18) . . ?
C111 Ru11 Ru12 126.94(17) . . ?
C101 Ru11 Ru12 44.76(14) . . ?
Ru15 Ru11 Ru12 60.095(15) . . ?
Ru14 Ru11 Ru12 89.686(18) . . ?
Ru13 Ru11 Ru12 59.665(16) . . ?
C113 Ru11 Pt11 160.86(19) . . ?
C112 Ru11 Pt11 77.54(18) . . ?
C111 Ru11 Pt11 73.71(16) . . ?
C101 Ru11 Pt11 84.45(15) . . ?
Ru15 Ru11 Pt11 115.552(18) . . ?
Ru14 Ru11 Pt11 115.553(17) . . ?
Ru13 Ru11 Pt11 55.711(12) . . ?
Ru12 Ru11 Pt11 55.496(13) . . ?
C123 Ru12 C122 95.4(3) . . ?
C123 Ru12 C101 100.3(2) . . ?
C122 Ru12 C101 137.2(2) . . ?
C123 Ru12 C121 89.1(2) . . ?
C122 Ru12 C121 83.6(2) . . ?
C101 Ru12 C121 135.8(2) . . ?
C123 Ru12 Pt11 123.47(18) . . ?
C122 Ru12 Pt11 108.57(18) . . ?
C101 Ru12 Pt11 95.38(15) . . ?
C121 Ru12 Pt11 46.33(15) . . ?
C123 Ru12 Ru15 101.94(18) . . ?
C122 Ru12 Ru15 92.66(18) . . ?
C101 Ru12 Ru15 45.23(15) . . ?
C121 Ru12 Ru15 168.68(17) . . ?
Pt11 Ru12 Ru15 126.172(19) . . ?
C123 Ru12 Ru13 96.89(18) . . ?
C122 Ru12 Ru13 166.6(2) . . ?
C101 Ru12 Ru13 45.04(15) . . ?
C121 Ru12 Ru13 91.21(16) . . ?
Pt11 Ru12 Ru13 59.745(13) . . ?
Ru15 Ru12 Ru13 90.100(17) . . ?
C123 Ru12 Ru11 147.27(18) . . ?
C122 Ru12 Ru11 110.7(2) . . ?
C101 Ru12 Ru11 47.06(15) . . ?
C121 Ru12 Ru11 112.54(16) . . ?
Pt11 Ru12 Ru11 67.383(14) . . ?
Ru15 Ru12 Ru11 58.837(15) . . ?
Ru13 Ru12 Ru11 60.029(15) . . ?
C133 Ru13 C132 96.3(3) . . ?
C133 Ru13 C101 101.0(2) . . ?
C132 Ru13 C101 137.7(2) . . ?
C133 Ru13 C131 88.8(2) . . ?
C132 Ru13 C131 83.9(2) . . ?
C101 Ru13 C131 134.3(2) . . ?
C133 Ru13 Pt11 126.69(18) . . ?
C132 Ru13 Pt11 104.73(19) . . ?
C101 Ru13 Pt11 95.27(14) . . ?
C131 Ru13 Pt11 46.94(17) . . ?
C133 Ru13 Ru14 98.70(18) . . ?
C132 Ru13 Ru14 94.66(18) . . ?
C101 Ru13 Ru14 44.81(15) . . ?
C131 Ru13 Ru14 172.44(17) . . ?
Pt11 Ru13 Ru14 126.905(18) . . ?
C133 Ru13 Ru12 99.96(17) . . ?
C132 Ru13 Ru12 162.27(19) . . ?
C101 Ru13 Ru12 45.16(15) . . ?
C131 Ru13 Ru12 89.36(17) . . ?
Pt11 Ru13 Ru12 59.506(13) . . ?
Ru14 Ru13 Ru12 89.878(17) . . ?
C133 Ru13 Ru11 148.23(17) . . ?
C132 Ru13 Ru11 107.68(18) . . ?
C101 Ru13 Ru11 47.22(15) . . ?
C131 Ru13 Ru11 113.70(17) . . ?
Pt11 Ru13 Ru11 67.401(14) . . ?
Ru14 Ru13 Ru11 59.639(15) . . ?
Ru12 Ru13 Ru11 60.306(15) . . ?
C141 Ru14 C142 87.8(2) . . ?
C141 Ru14 C143 95.7(2) . . ?
C142 Ru14 C143 93.9(3) . . ?
C141 Ru14 C101 129.1(2) . . ?
C142 Ru14 C101 137.9(2) . . ?
C143 Ru14 C101 100.6(2) . . ?
C141 Ru14 Ru11 106.70(18) . . ?
C142 Ru14 Ru11 108.87(19) . . ?
C143 Ru14 Ru11 148.24(18) . . ?
C101 Ru14 Ru11 47.68(15) . . ?
C141 Ru14 Ru13 84.63(17) . . ?
C142 Ru14 Ru13 164.1(2) . . ?
C143 Ru14 Ru13 100.77(19) . . ?
C101 Ru14 Ru13 45.09(15) . . ?
Ru11 Ru14 Ru13 60.411(16) . . ?
C141 Ru14 Ru15 165.45(18) . . ?
C142 Ru14 Ru15 93.93(17) . . ?
C143 Ru14 Ru15 98.59(17) . . ?
C101 Ru14 Ru15 45.06(15) . . ?
Ru11 Ru14 Ru15 59.086(15) . . ?
Ru13 Ru14 Ru15 89.983(17) . . ?
C153 Ru15 C151 91.1(2) . . ?
C153 Ru15 C152 94.8(3) . . ?
C151 Ru15 C152 95.5(2) . . ?
C153 Ru15 C101 130.3(2) . . ?
C151 Ru15 C101 130.8(2) . . ?
C152 Ru15 C101 104.5(2) . . ?
C153 Ru15 Ru11 108.83(19) . . ?
C151 Ru15 Ru11 99.13(17) . . ?
C152 Ru15 Ru11 151.82(17) . . ?
C101 Ru15 Ru11 48.34(15) . . ?
C153 Ru15 Ru12 169.73(19) . . ?
C151 Ru15 Ru12 88.98(17) . . ?
C152 Ru15 Ru12 95.45(17) . . ?
C101 Ru15 Ru12 45.33(15) . . ?
Ru11 Ru15 Ru12 61.067(16) . . ?
C153 Ru15 Ru14 85.85(17) . . ?
C151 Ru15 Ru14 156.47(17) . . ?
C152 Ru15 Ru14 108.00(16) . . ?
C101 Ru15 Ru14 44.76(15) . . ?
Ru11 Ru15 Ru14 60.259(15) . . ?
Ru12 Ru15 Ru14 90.012(17) . . ?
C61 P1 C71 109.1(3) . . ?
C61 P1 C81 108.8(3) . . ?
C71 P1 C81 108.3(3) . . ?
C61 P1 Pt1 105.87(19) . . ?
C71 P1 Pt1 108.65(19) . . ?
C81 P1 Pt1 116.0(2) . . ?
C85 P11 C65 108.7(3) . . ?
C85 P11 C75 108.5(3) . . ?
C65 P11 C75 109.0(3) . . ?
C85 P11 Pt11 115.63(19) . . ?
C65 P11 Pt11 105.83(19) . . ?
C75 P11 Pt11 109.05(19) . . ?
Ru2 C1 Ru5 89.1(2) . . ?
Ru2 C1 Ru4 174.0(3) . . ?
Ru5 C1 Ru4 90.1(2) . . ?
Ru2 C1 Ru3 91.3(2) . . ?
Ru5 C1 Ru3 172.2(3) . . ?
Ru4 C1 Ru3 88.75(19) . . ?
Ru2 C1 Ru1 88.40(19) . . ?
Ru5 C1 Ru1 85.20(19) . . ?
Ru4 C1 Ru1 85.59(19) . . ?
Ru3 C1 Ru1 87.03(19) . . ?
O11 C11 Ru1 173.7(6) . . ?
O12 C12 Ru1 170.6(5) . . ?
O13 C13 Ru1 174.1(5) . . ?
O21 C21 Ru2 145.1(5) . . ?
O21 C21 Pt1 128.1(5) . . ?
Ru2 C21 Pt1 86.5(2) . . ?
O22 C22 Ru2 179.2(6) . . ?
O23 C23 Ru2 178.9(5) . . ?
O31 C31 Pt1 130.5(5) . . ?
O31 C31 Ru3 142.9(5) . . ?
Pt1 C31 Ru3 86.6(2) . . ?
O32 C32 Ru3 175.9(6) . . ?
O33 C33 Ru3 179.8(7) . . ?
O41 C41 Ru4 178.0(5) . . ?
O42 C42 Ru4 177.3(6) . . ?
O43 C43 Ru4 179.3(6) . . ?
O51 C51 Ru5 177.7(6) . . ?
O52 C52 Ru5 175.9(6) . . ?
O53 C53 Ru5 177.7(6) . . ?
C64 C61 C62 109.2(5) . . ?
C64 C61 C63 107.3(6) . . ?
C62 C61 C63 105.3(6) . . ?
C64 C61 P1 116.5(5) . . ?
C62 C61 P1 108.8(4) . . ?
C63 C61 P1 109.2(4) . . ?
C68 C65 C67 107.7(5) . . ?
C68 C65 C66 108.7(5) . . ?
C67 C65 C66 107.5(5) . . ?
C68 C65 P11 108.5(4) . . ?
C67 C65 P11 108.4(4) . . ?
C66 C65 P11 115.7(4) . . ?
C73 C71 C72 107.9(5) . . ?
C73 C71 C74 108.1(5) . . ?
C72 C71 C74 106.0(5) . . ?
C73 C71 P1 115.7(4) . . ?
C72 C71 P1 109.3(4) . . ?
C74 C71 P1 109.3(4) . . ?
C77 C75 C78 106.1(5) . . ?
C77 C75 C76 107.4(5) . . ?
C78 C75 C76 108.4(5) . . ?
C77 C75 P11 110.9(4) . . ?
C78 C75 P11 108.4(4) . . ?
C76 C75 P11 115.3(4) . . ?
C83 C81 C84 107.6(6) . . ?
C83 C81 C82 109.4(6) . . ?
C84 C81 C82 107.1(6) . . ?
C83 C81 P1 109.3(5) . . ?
C84 C81 P1 109.6(5) . . ?
C82 C81 P1 113.7(4) . . ?
C86 C85 C88 107.4(5) . . ?
C86 C85 C87 107.9(5) . . ?
C88 C85 C87 106.2(5) . . ?
C86 C85 P11 114.5(4) . . ?
C88 C85 P11 110.6(4) . . ?
C87 C85 P11 109.9(4) . . ?
Ru14 C101 Ru13 90.1(2) . . ?
Ru14 C101 Ru15 90.2(2) . . ?
Ru13 C101 Ru15 173.8(3) . . ?
Ru14 C101 Ru12 175.6(3) . . ?
Ru13 C101 Ru12 89.8(2) . . ?
Ru15 C101 Ru12 89.4(2) . . ?
Ru14 C101 Ru11 87.4(2) . . ?
Ru13 C101 Ru11 88.0(2) . . ?
Ru15 C101 Ru11 85.82(19) . . ?
Ru12 C101 Ru11 88.18(19) . . ?
O111 C111 Ru11 170.9(5) . . ?
O112 C112 Ru11 172.0(6) . . ?
O113 C113 Ru11 174.0(6) . . ?
O121 C121 Ru12 143.0(5) . . ?
O121 C121 Pt11 129.3(5) . . ?
Ru12 C121 Pt11 87.8(2) . . ?
O122 C122 Ru12 176.7(6) . . ?
O123 C123 Ru12 175.9(5) . . ?
O131 C131 Ru13 144.0(5) . . ?
O131 C131 Pt11 128.4(5) . . ?
Ru13 C131 Pt11 87.4(2) . . ?
O132 C132 Ru13 176.9(6) . . ?
O133 C133 Ru13 176.8(5) . . ?
O141 C141 Ru14 175.8(5) . . ?
O142 C142 Ru14 175.8(5) . . ?
O143 C143 Ru14 178.0(6) . . ?
O151 C151 Ru15 177.4(5) . . ?
O152 C152 Ru15 176.7(5) . . ?
O153 C153 Ru15 176.6(5) . . ?

loop_
_geom_bond_atom_site_label_1
_geom_bond_atom_site_label_2
_geom_bond_distance
_geom_bond_site_symmetry_2
_geom_bond_publ_flag
Pt1 C31 2.032(6) . ?
Pt1 C21 2.059(6) . ?
Pt1 P1 2.3307(14) . ?
Pt1 Ru3 2.7894(5) . ?
Pt1 Ru2 2.8018(5) . ?
Pt11 C121 2.042(5) . ?
Pt11 C131 2.069(6) . ?
Pt11 P11 2.3432(14) . ?
Pt11 Ru12 2.8213(5) . ?
Pt11 Ru13 2.8282(5) . ?
Pt11 Ru11 3.1603(5) . ?
Ru1 C13 1.897(6) . ?
Ru1 C12 1.906(6) . ?
Ru1 C11 1.925(6) . ?
Ru1 C1 2.119(5) . ?
Ru1 Ru5 2.8086(6) . ?
Ru1 Ru4 2.8196(6) . ?
Ru1 Ru3 2.8595(6) . ?
Ru1 Ru2 2.8829(6) . ?
Ru2 C23 1.879(6) . ?
Ru2 C22 1.913(6) . ?
Ru2 C1 2.014(5) . ?
Ru2 C21 2.028(6) . ?
Ru2 Ru5 2.8355(6) . ?
Ru2 Ru3 2.8928(6) . ?
Ru3 C33 1.886(6) . ?
Ru3 C32 1.911(6) . ?
Ru3 C1 2.032(5) . ?
Ru3 C31 2.034(6) . ?
Ru3 Ru4 2.8407(7) . ?
Ru4 C41 1.900(6) . ?
Ru4 C43 1.909(6) . ?
Ru4 C42 1.915(6) . ?
Ru4 C1 2.030(5) . ?
Ru4 Ru5 2.8726(6) . ?
Ru5 C52 1.906(6) . ?
Ru5 C53 1.910(6) . ?
Ru5 C51 1.917(6) . ?
Ru5 C1 2.029(5) . ?
Ru11 C113 1.908(6) . ?
Ru11 C112 1.925(6) . ?
Ru11 C111 1.926(6) . ?
Ru11 C101 2.106(5) . ?
Ru11 Ru15 2.8112(6) . ?
Ru11 Ru14 2.8450(6) . ?
Ru11 Ru13 2.8672(6) . ?
Ru11 Ru12 2.8752(6) . ?
Ru12 C123 1.892(7) . ?
Ru12 C122 1.909(6) . ?
Ru12 C101 2.025(5) . ?
Ru12 C121 2.028(6) . ?
Ru12 Ru15 2.8478(6) . ?
Ru12 Ru13 2.8567(6) . ?
Ru13 C133 1.893(6) . ?
Ru13 C132 1.918(6) . ?
Ru13 C101 2.021(5) . ?
Ru13 C131 2.026(6) . ?
Ru13 Ru14 2.8540(6) . ?
Ru14 C141 1.913(6) . ?
Ru14 C142 1.916(6) . ?
Ru14 C143 1.921(7) . ?
Ru14 C101 2.011(5) . ?
Ru14 Ru15 2.8562(6) . ?
Ru15 C153 1.912(6) . ?
Ru15 C151 1.917(6) . ?
Ru15 C152 1.918(6) . ?
Ru15 C101 2.022(5) . ?
P1 C61 1.897(7) . ?
P1 C71 1.914(6) . ?
P1 C81 1.926(7) . ?
P11 C85 1.907(6) . ?
P11 C65 1.917(6) . ?
P11 C75 1.921(6) . ?
O11 C11 1.127(7) . ?
O12 C12 1.148(7) . ?
O13 C13 1.144(7) . ?
O21 C21 1.158(7) . ?
O22 C22 1.140(7) . ?
O23 C23 1.133(7) . ?
O31 C31 1.167(7) . ?
O32 C32 1.135(7) . ?
O33 C33 1.143(7) . ?
O41 C41 1.150(7) . ?
O42 C42 1.134(7) . ?
O43 C43 1.134(7) . ?
O51 C51 1.134(7) . ?
O52 C52 1.131(7) . ?
O53 C53 1.129(7) . ?
O111 C111 1.132(7) . ?
O112 C112 1.147(7) . ?
O113 C113 1.134(7) . ?
O121 C121 1.157(7) . ?
O122 C122 1.146(7) . ?
O123 C123 1.121(7) . ?
O131 C131 1.150(7) . ?
O132 C132 1.131(7) . ?
O133 C133 1.136(7) . ?
O141 C141 1.130(6) . ?
O142 C142 1.136(7) . ?
O143 C143 1.117(7) . ?
O151 C151 1.132(7) . ?
O152 C152 1.126(7) . ?
O153 C153 1.134(7) . ?
C61 C64 1.531(8) . ?
C61 C62 1.534(9) . ?
C61 C63 1.542(10) . ?
C65 C68 1.531(9) . ?
C65 C67 1.536(8) . ?
C65 C66 1.541(8) . ?
C71 C73 1.526(8) . ?
C71 C72 1.526(8) . ?
C71 C74 1.538(9) . ?
C75 C77 1.530(9) . ?
C75 C78 1.532(8) . ?
C75 C76 1.534(8) . ?
C81 C83 1.516(10) . ?
C81 C84 1.538(10) . ?
C81 C82 1.540(8) . ?
C85 C86 1.535(8) . ?
C85 C88 1.545(9) . ?
C85 C87 1.551(8) . ?
